data_7219559
loop_
_publ_author_name
'Kumar, Satyanand'
'Kumar, Arvind'
'Agarwal, Alka'
'Awasthi, Satish Kumar'

_publ_section_title
;
 Synthetic application of gold nano particles and auric chloride for the
 synthesis of 5-substituted 1-H tetrazoles
;
_journal_name_full 'RSC Adv.'
_journal_paper_doi 10.1039/C4RA13461C
_journal_year 2015
_chemical_formula_moiety 'C9 H10 N4'
_chemical_formula_sum 'C9 H10 N4'
_chemical_formula_weight 174.21
_chemical_name_systematic
; 
 ? 
;
_space_group_IT_number 14
_symmetry_cell_setting monoclinic
_symmetry_space_group_name_Hall '-P 2ybc'
_symmetry_space_group_name_H-M 'P 1 21/c 1'
_atom_sites_solution_hydrogens geom
_atom_sites_solution_primary direct
_atom_sites_solution_secondary difmap
_audit_creation_method SHELXL-97
_audit_update_record
;
2013-07-22 deposited with the CCDC.
2015-02-10 downloaded from the CCDC.
;
_cell_angle_alpha 90.00
_cell_angle_beta 108.31(2)
_cell_angle_gamma 90.00
_cell_formula_units_Z 4
_cell_length_a 14.907(2)
_cell_length_b 4.9488(5)
_cell_length_c 12.804(2)
_cell_measurement_reflns_used 675
_cell_measurement_temperature 298(2)
_cell_measurement_theta_max 29.1113
_cell_measurement_theta_min 3.1987
_cell_volume 896.8(2)
_computing_cell_refinement 'CrysAlis PRO (Oxford diffraction 2009)'
_computing_data_collection 'CrysAlis PRO (Oxford diffraction 2009)'
_computing_data_reduction 'CrysAlis PRO'
_computing_molecular_graphics 'Mercury   (Macrae, et al. 2006)'
_computing_publication_material 'publCIF (Westrip, 2010)'
_computing_structure_refinement 'SHELXL-97 (Sheldrick, 1997)'
_computing_structure_solution 'SHELXS-97 (Sheldrick, 1997)'
_diffrn_ambient_temperature 298(2)
_diffrn_measured_fraction_theta_full 1.000
_diffrn_measured_fraction_theta_max 1.000
_diffrn_measurement_device_type 'Oxford Diffraction Xcalibur Sapphire3'
_diffrn_measurement_method '\w scan'
_diffrn_radiation_monochromator graphite
_diffrn_radiation_source 'fine-focus sealed tube'
_diffrn_radiation_type MoK\a
_diffrn_radiation_wavelength 0.71073
_diffrn_reflns_av_R_equivalents 0.0312
_diffrn_reflns_av_sigmaI/netI 0.0595
_diffrn_reflns_limit_h_max 17
_diffrn_reflns_limit_h_min -20
_diffrn_reflns_limit_k_max 5
_diffrn_reflns_limit_k_min -6
_diffrn_reflns_limit_l_max 9
_diffrn_reflns_limit_l_min -17
_diffrn_reflns_number 4341
_diffrn_reflns_theta_full 29.17
_diffrn_reflns_theta_max 29.170
_diffrn_reflns_theta_min 3.21
_diffrn_standards_decay_% numb
_diffrn_standards_interval_count numb
_diffrn_standards_interval_time numb
_diffrn_standards_number numb
_exptl_absorpt_coefficient_mu 0.084
_exptl_absorpt_correction_T_max 0.992
_exptl_absorpt_correction_T_min 0.983
_exptl_absorpt_correction_type multi-scan
_exptl_absorpt_process_details '(CrysAlis PRO; Oxford Diffraction, 2009)'
_exptl_crystal_colour colourless
_exptl_crystal_density_diffrn 1.290
_exptl_crystal_density_method 'not measured'
_exptl_crystal_description niddle
_exptl_crystal_F_000 368.00
_exptl_crystal_size_max 0.20
_exptl_crystal_size_mid 0.20
_exptl_crystal_size_min 0.10
_refine_diff_density_max 0.558
_refine_diff_density_min -0.416
_refine_diff_density_rms 0.056
_refine_ls_extinction_method none
_refine_ls_goodness_of_fit_ref 0.923
_refine_ls_hydrogen_treatment mixed
_refine_ls_matrix_type full
_refine_ls_number_parameters 119
_refine_ls_number_reflns 2052
_refine_ls_number_restraints 0
_refine_ls_restrained_S_all 0.923
_refine_ls_R_factor_all 0.1224
_refine_ls_R_factor_gt 0.0759
_refine_ls_shift/su_max 0.000
_refine_ls_shift/su_mean 0.000
_refine_ls_structure_factor_coef Fsqd
_refine_ls_weighting_details 'calc w=1/[\s^2^(Fo^2^)+(0.1912P)^2^+0.1434P] where P=(Fo^2^+2Fc^2^)/3'
_refine_ls_weighting_scheme calc
_refine_ls_wR_factor_gt 0.2288
_refine_ls_wR_factor_ref 0.2931
_reflns_number_gt 1235
_reflns_number_total 2427
_reflns_threshold_expression >2sigma(I)
_cod_data_source_file c4ra13461c2.cif
_cod_data_source_block shelxl
_cod_original_sg_symbol_H-M 'P 21/c'
_cod_database_code 7219559

loop_
_symmetry_equiv_pos_as_xyz
'x, y, z'
'-x, y+1/2, -z+1/2'
'-x, -y, -z'
'x, -y-1/2, z-1/2'

loop_
_atom_site_label
_atom_site_type_symbol
_atom_site_fract_x
_atom_site_fract_y
_atom_site_fract_z
_atom_site_U_iso_or_equiv
_atom_site_adp_type
_atom_site_occupancy
_atom_site_symmetry_multiplicity
_atom_site_calc_flag
_atom_site_refinement_flags
C8 C 0.9260(2) 0.1215(5) 0.1158(2) 0.0367(7) Uani 1 1 d .
N1 N 0.97510(18) 0.3418(4) 0.12507(19) 0.0408(7) Uani 1 1 d .
H1 H 0.9540 0.5042 0.1230 0.049 Uiso 1 1 calc R
N2 N 1.06593(18) 0.2686(5) 0.1386(2) 0.0455(7) Uani 1 1 d .
N4 N 0.98475(18) -0.0893(4) 0.12284(19) 0.0398(7) Uani 1 1 d .
N3 N 1.07250(19) 0.0088(6) 0.1384(2) 0.0468(7) Uani 1 1 d .
C2 C 0.7599(3) 0.3957(6) -0.0549(3) 0.0527(9) Uani 1 1 d .
H2 H 0.8041 0.3265 -0.0855 0.063 Uiso 1 1 calc R
C1 C 0.7593(2) 0.3081(6) 0.0473(3) 0.0431(8) Uani 1 1 d .
C4 C 0.6277(2) 0.6917(7) -0.0711(3) 0.0526(10) Uani 1 1 d .
C5 C 0.6277(3) 0.6044(6) 0.0306(3) 0.0576(10) Uani 1 1 d .
H5 H 0.5829 0.6725 0.0604 0.069 Uiso 1 1 calc R
C7 C 0.8250(2) 0.0881(6) 0.1080(3) 0.0519(9) Uani 1 1 d .
H7A H 0.8209 0.0769 0.1820 0.062 Uiso 1 1 calc R
H7B H 0.8028 -0.0826 0.0719 0.062 Uiso 1 1 calc R
C6 C 0.6933(3) 0.4159(7) 0.0901(3) 0.0532(9) Uani 1 1 d .
H6 H 0.6924 0.3623 0.1594 0.064 Uiso 1 1 calc R
C3 C 0.6944(3) 0.5879(6) -0.1124(3) 0.0555(10) Uani 1 1 d .
H3 H 0.6963 0.6469 -0.1806 0.067 Uiso 1 1 calc R
C9 C 0.5576(3) 0.9005(7) -0.1336(4) 0.0742(14) Uani 1 1 d .
H9A H 0.5592 0.9106 -0.2079 0.111 Uiso 1 1 calc R
H9B H 0.5738 1.0734 -0.0988 0.111 Uiso 1 1 calc R
H9C H 0.4953 0.8503 -0.1340 0.111 Uiso 1 1 calc R

loop_
_atom_site_aniso_label
_atom_site_aniso_U_11
_atom_site_aniso_U_22
_atom_site_aniso_U_33
_atom_site_aniso_U_23
_atom_site_aniso_U_13
_atom_site_aniso_U_12
C8 0.0394(17) 0.0283(14) 0.0382(14) -0.0009(11) 0.0059(12) 0.0023(11)
N1 0.0436(15) 0.0245(12) 0.0544(15) -0.0022(10) 0.0155(12) 0.0044(10)
N2 0.0435(16) 0.0380(14) 0.0541(15) -0.0022(11) 0.0143(12) -0.0010(11)
N4 0.0436(16) 0.0298(13) 0.0440(14) -0.0020(10) 0.0107(11) 0.0049(10)
N3 0.0451(16) 0.0435(15) 0.0542(15) 0.0013(12) 0.0188(12) 0.0084(13)
C2 0.050(2) 0.0474(19) 0.062(2) 0.0048(15) 0.0189(16) 0.0144(14)
C1 0.0334(16) 0.0365(16) 0.0565(18) 0.0043(13) 0.0097(14) -0.0015(12)
C4 0.0349(18) 0.0392(17) 0.072(2) -0.0036(16) -0.0003(15) 0.0041(13)
C5 0.042(2) 0.054(2) 0.078(2) -0.0096(17) 0.0210(17) 0.0072(15)
C7 0.0411(19) 0.0366(17) 0.074(2) 0.0057(14) 0.0117(16) -0.0017(13)
C6 0.050(2) 0.050(2) 0.062(2) 0.0009(15) 0.0216(16) 0.0005(15)
C3 0.052(2) 0.054(2) 0.0560(19) 0.0095(15) 0.0103(16) 0.0087(15)
C9 0.053(3) 0.045(2) 0.102(3) 0.0025(19) -0.007(2) 0.0121(16)

loop_
_atom_type_symbol
_atom_type_description
_atom_type_scat_dispersion_real
_atom_type_scat_dispersion_imag
_atom_type_scat_source
C C 0.0030 0.0020 'International Tables Vol C Tables 4.2.6.8 and 6.1.1.4'
H H 0.0000 0.0000 'International Tables Vol C Tables 4.2.6.8 and 6.1.1.4'
N N 0.0060 0.0030 'International Tables Vol C Tables 4.2.6.8 and 6.1.1.4'

loop_
_geom_angle_atom_site_label_1
_geom_angle_atom_site_label_2
_geom_angle_atom_site_label_3
_geom_angle
N1 C8 N4 108.0(3)
N1 C8 C7 129.0(3)
N4 C8 C7 122.8(2)
C8 N1 N2 107.3(2)
C8 N1 H1 126.3
N2 N1 H1 126.3
N3 N2 N1 109.8(2)
C8 N4 N3 108.1(2)
N2 N3 N4 106.7(2)
C1 C2 C3 120.0(3)
C1 C2 H2 120.0
C3 C2 H2 120.0
C6 C1 C2 118.4(3)
C6 C1 C7 120.3(3)
C2 C1 C7 121.2(3)
C3 C4 C5 117.8(3)
C3 C4 C9 121.3(4)
C5 C4 C9 120.8(4)
C4 C5 C6 121.4(4)
C4 C5 H5 119.3
C6 C5 H5 119.3
C8 C7 C1 115.8(3)
C8 C7 H7A 108.3
C1 C7 H7A 108.3
C8 C7 H7B 108.4
C1 C7 H7B 108.3
H7A C7 H7B 107.4
C1 C6 C5 120.6(4)
C1 C6 H6 119.7
C5 C6 H6 119.7
C4 C3 C2 121.8(4)
C4 C3 H3 119.1
C2 C3 H3 119.1
C4 C9 H9A 109.5
C4 C9 H9B 109.5
H9A C9 H9B 109.5
C4 C9 H9C 109.4
H9A C9 H9C 109.5
H9B C9 H9C 109.5

loop_
_geom_bond_atom_site_label_1
_geom_bond_atom_site_label_2
_geom_bond_distance
C8 N1 1.297(3)
C8 N4 1.346(3)
C8 C7 1.487(5)
N1 N2 1.359(3)
N1 H1 0.8600
N2 N3 1.290(4)
N4 N3 1.350(4)
C2 C1 1.382(5)
C2 C3 1.396(4)
C2 H2 0.9300
C1 C6 1.375(5)
C1 C7 1.507(4)
C4 C3 1.364(5)
C4 C5 1.373(5)
C4 C9 1.508(4)
C5 C6 1.392(5)
C5 H5 0.9300
C7 H7A 0.9700
C7 H7B 0.9700
C6 H6 0.9300
C3 H3 0.9300
C9 H9A 0.9601
C9 H9B 0.9601
C9 H9C 0.9601
